data_2242241
loop_
_publ_author_name
'Bouhassine, Mohamad Alem'
'Boughzala, Habib'

_publ_section_title
;
 New mixed aluminium--chromium diarsenate
;
_journal_coeditor_code PJ2041
_journal_issue 3
_journal_name_full 'Acta Crystallographica Section E'
_journal_page_first 345
_journal_page_last 348
_journal_paper_doi 10.1107/S2056989017001797
_journal_volume 73
_journal_year 2017
_chemical_formula_iupac 'K Cr0.25 Al0.75 As2 O7'
_chemical_formula_moiety 'Al0.75 As2 Cr0.25 K O7'
_chemical_formula_sum 'Al0.75 As2 Cr0.25 K O7'
_chemical_formula_weight 334.17
_chemical_name_systematic
;
Potassium chromium aluminium diarsenate, KCr~1/4~Al~3/4~As~2~O~7~
;
_space_group_IT_number 2
_symmetry_cell_setting triclinic
_symmetry_space_group_name_Hall '-P 1'
_symmetry_space_group_name_H-M 'P -1'
_atom_sites_solution_primary direct
_atom_sites_solution_secondary difmap
_audit_creation_method SHELXL-97
_cell_angle_alpha 96.57(2)
_cell_angle_beta 104.45(3)
_cell_angle_gamma 103.08(4)
_cell_formula_units_Z 2
_cell_length_a 6.243(3)
_cell_length_b 6.349(3)
_cell_length_c 8.153(4)
_cell_measurement_reflns_used 25
_cell_measurement_temperature 293(2)
_cell_measurement_theta_max 27
_cell_measurement_theta_min 3.8
_cell_volume 299.8(3)
_computing_cell_refinement
;
CAD-4 EXPRESS (Enraf--Nonius, 1994)
;
_computing_data_collection
;
CAD-4 EXPRESS (Enraf--Nonius, 1994)
;
_computing_data_reduction
;
XCAD4 (Harms & Wocadlo, 1995)
;
_computing_molecular_graphics
;
DIAMOND (Brandenburg, 2008)
;
_computing_publication_material
;
publCIF (Westrip, 2010)
;
_computing_structure_refinement
;
SHELXL97 (Sheldrick, 2008)
;
_computing_structure_solution
;
SHELXS97 (Sheldrick, 2008)
;
_diffrn_ambient_temperature 293(2)
_diffrn_measured_fraction_theta_full 1.000
_diffrn_measured_fraction_theta_max 1.000
_diffrn_measurement_device_type 'Enraf--Nonius CAD-4'
_diffrn_measurement_method \w/2\q
_diffrn_radiation_monochromator graphite
_diffrn_radiation_source 'fine-focus sealed tube'
_diffrn_radiation_type MoK\a
_diffrn_radiation_wavelength 0.71073
_diffrn_reflns_av_R_equivalents 0.0136
_diffrn_reflns_av_sigmaI/netI 0.0223
_diffrn_reflns_limit_h_max 7
_diffrn_reflns_limit_h_min 0
_diffrn_reflns_limit_k_max 8
_diffrn_reflns_limit_k_min -8
_diffrn_reflns_limit_l_max 11
_diffrn_reflns_limit_l_min -11
_diffrn_reflns_number 1628
_diffrn_reflns_theta_full 29.95
_diffrn_reflns_theta_max 29.95
_diffrn_reflns_theta_min 2.62
_diffrn_standards_decay_% 1.1
_diffrn_standards_interval_time 120
_diffrn_standards_number 2
_exptl_absorpt_coefficient_mu 12.366
_exptl_absorpt_correction_T_max 0.1820
_exptl_absorpt_correction_T_min 0.0788
_exptl_absorpt_correction_type psi-scan
_exptl_absorpt_process_details
;
(North <i>et al.</i>,  1968)
;
_exptl_crystal_colour Green
_exptl_crystal_density_diffrn 3.702
_exptl_crystal_density_method 'not measured'
_exptl_crystal_description Triclinic
_exptl_crystal_F_000 314
_exptl_crystal_size_max 0.40
_exptl_crystal_size_mid 0.30
_exptl_crystal_size_min 0.20
_refine_diff_density_max 0.585
_refine_diff_density_min -1.088
_refine_ls_extinction_method none
_refine_ls_goodness_of_fit_ref 1.081
_refine_ls_matrix_type full
_refine_ls_number_parameters 104
_refine_ls_number_reflns 1479
_refine_ls_number_restraints 0
_refine_ls_restrained_S_all 1.081
_refine_ls_R_factor_all 0.0286
_refine_ls_R_factor_gt 0.0230
_refine_ls_shift/su_max 0.000
_refine_ls_shift/su_mean 0.000
_refine_ls_structure_factor_coef Fsqd
_refine_ls_weighting_details 'calc w=1/[\s^2^(Fo^2^)+(0.0303P)^2^+0.5924P] where P=(Fo^2^+2Fc^2^)/3'
_refine_ls_weighting_scheme calc
_refine_ls_wR_factor_gt 0.0566
_refine_ls_wR_factor_ref 0.0586
_reflns_number_gt 1306
_reflns_number_total 1479
_reflns_threshold_expression >2sigma(I)
_cod_data_source_file pj2041sup1.cif
_cod_data_source_block I
_cod_original_cell_volume 299.8(8)
_cod_original_sg_symbol_Hall '-p 1'
_cod_database_code 2242241

loop_
_symmetry_equiv_pos_as_xyz
'x, y, z'
'-x, -y, -z'

loop_
_atom_site_type_symbol
_atom_site_label
_atom_site_fract_x
_atom_site_fract_y
_atom_site_fract_z
_atom_site_U_iso_or_equiv
_atom_site_adp_type
_atom_site_calc_flag
_atom_site_refinement_flags
_atom_site_occupancy
_atom_site_symmetry_multiplicity
As As1 0.82649(6) 0.53279(5) 0.68995(4) 0.00590(10) Uani d . 1 1
As As2 0.48557(6) 0.24607(5) 0.83512(4) 0.00587(10) Uani d . 1 1
Cr Cr 0.37535(14) 0.69197(13) 0.72579(10) 0.0054(3) Uani d P 0.255(6) 1
Al Al 0.37535(14) 0.69197(13) 0.72579(10) 0.0054(3) Uani d P 0.745(6) 1
O O1 0.6626(4) 0.7081(4) 0.6757(3) 0.0109(5) Uani d . 1 1
O O2 0.7856(4) 0.3500(4) 0.5149(3) 0.0105(5) Uani d . 1 1
O O3 0.0934(4) 0.6909(4) 0.7793(3) 0.0097(5) Uani d . 1 1
O O4 0.7722(4) 0.3747(4) 0.8485(3) 0.0108(5) Uani d . 1 1
O O5 0.3164(4) 0.3800(4) 0.7206(3) 0.0100(5) Uani d . 1 1
O O6 0.4234(5) -0.0032(4) 0.7201(3) 0.0113(5) Uani d . 1 1
O O7 0.4552(4) 0.2466(4) 1.0321(3) 0.0106(5) Uani d . 1 1
K K1 1.0000 1.0000 1.0000 0.0484(5) Uani d S 1 2
K K2 0.0000 0.0000 0.5000 0.0364(4) Uani d S 1 2

loop_
_atom_site_aniso_label
_atom_site_aniso_U_11
_atom_site_aniso_U_22
_atom_site_aniso_U_33
_atom_site_aniso_U_12
_atom_site_aniso_U_13
_atom_site_aniso_U_23
As1 0.00519(19) 0.00627(16) 0.00641(15) 0.00121(12) 0.00247(12) 0.00063(11)
As2 0.00655(19) 0.00535(15) 0.00580(15) 0.00124(12) 0.00216(12) 0.00115(10)
Cr 0.0047(5) 0.0053(4) 0.0062(4) 0.0015(3) 0.0019(3) 0.0005(3)
Al 0.0047(5) 0.0053(4) 0.0062(4) 0.0015(3) 0.0019(3) 0.0005(3)
O1 0.0127(13) 0.0117(11) 0.0122(11) 0.0066(10) 0.0060(10) 0.0049(9)
O2 0.0122(13) 0.0107(11) 0.0079(10) 0.0041(10) 0.0022(9) -0.0015(8)
O3 0.0070(12) 0.0095(11) 0.0097(10) -0.0010(9) 0.0023(9) -0.0026(8)
O4 0.0056(12) 0.0159(12) 0.0119(11) 0.0017(10) 0.0026(9) 0.0079(9)
O5 0.0089(13) 0.0076(10) 0.0113(11) 0.0025(9) -0.0010(9) 0.0011(8)
O6 0.0163(14) 0.0064(11) 0.0109(11) 0.0033(10) 0.0045(10) -0.0016(8)
O7 0.0106(13) 0.0139(11) 0.0069(10) 0.0011(10) 0.0038(9) 0.0012(9)
K1 0.0302(9) 0.0408(9) 0.0615(11) -0.0093(7) 0.0253(8) -0.0310(8)
K2 0.0354(9) 0.0148(6) 0.0393(8) 0.0055(6) -0.0209(6) -0.0002(5)

loop_
_atom_type_symbol
_atom_type_description
_atom_type_scat_dispersion_real
_atom_type_scat_dispersion_imag
_atom_type_scat_source
As As 0.0499 2.0058 'International Tables Vol C Tables 4.2.6.8 and 6.1.1.4'
Cr Cr 0.3209 0.6236 'International Tables Vol C Tables 4.2.6.8 and 6.1.1.4'
K K 0.2009 0.2494 'International Tables Vol C Tables 4.2.6.8 and 6.1.1.4'
O O 0.0106 0.0060 'International Tables Vol C Tables 4.2.6.8 and 6.1.1.4'
Al Al 0.0645 0.0514 'International Tables Vol C Tables 4.2.6.8 and 6.1.1.4'

loop_
_geom_angle_atom_site_label_1
_geom_angle_atom_site_label_2
_geom_angle_atom_site_label_3
_geom_angle_site_symmetry_1
_geom_angle_site_symmetry_3
_geom_angle
_geom_angle_publ_flag
O2 As1 O3 . 1_655 116.44(13) ?
O2 As1 O1 . . 117.41(13) ?
O3 As1 O1 1_655 . 104.67(13) ?
O2 As1 O4 . . 105.16(13) ?
O3 As1 O4 1_655 . 103.99(12) ?
O1 As1 O4 . . 108.17(12) ?
O2 As1 K1 . . 164.68(9) ?
O3 As1 K1 1_655 . 52.76(9) ?
O1 As1 K1 . . 61.84(9) ?
O4 As1 K1 . . 88.94(9) ?
O2 As1 K2 . 1_665 94.71(9) ?
O3 As1 K2 1_655 1_665 63.46(9) ?
O1 As1 K2 . 1_665 63.56(9) ?
O4 As1 K2 . 1_665 159.92(8) ?
K1 As1 K2 . 1_665 71.00(4) ?
O6 As2 O7 . . 113.63(12) ?
O6 As2 O5 . . 106.34(13) ?
O7 As2 O5 . . 111.83(13) ?
O6 As2 O4 . . 106.77(13) ?
O7 As2 O4 . . 109.74(12) ?
O5 As2 O4 . . 108.26(12) ?
O6 As2 K2 . . 53.92(10) ?
O7 As2 K2 . . 116.01(10) ?
O5 As2 K2 . . 54.99(9) ?
O4 As2 K2 . . 134.24(8) ?
O6 As2 K1 . 1_445 83.81(10) ?
O7 As2 K1 . 1_445 46.83(9) ?
O5 As2 K1 . 1_445 88.35(10) ?
O4 As2 K1 . 1_445 156.13(8) ?
K2 As2 K1 . 1_445 69.32(4) ?
O6 As2 K1 . 1_545 72.50(10) ?
O7 As2 K1 . 1_545 85.22(9) ?
O5 As2 K1 . 1_545 160.88(9) ?
O4 As2 K1 . 1_545 55.72(8) ?
K2 As2 K1 . 1_545 126.37(3) ?
K1 As2 K1 1_445 1_545 110.23(3) ?
O6 Cr O3 1_565 . 89.05(12) ?
O6 Cr O1 1_565 . 88.35(12) ?
O3 Cr O1 . . 177.25(11) ?
O6 Cr O5 1_565 . 177.24(11) ?
O3 Cr O5 . . 90.41(12) ?
O1 Cr O5 . . 92.23(12) ?
O6 Cr O2 1_565 2_666 85.28(11) ?
O3 Cr O2 . 2_666 88.97(12) ?
O1 Cr O2 . 2_666 91.72(12) ?
O5 Cr O2 . 2_666 92.00(11) ?
O6 Cr O7 1_565 2_667 91.24(11) ?
O3 Cr O7 . 2_667 91.73(11) ?
O1 Cr O7 . 2_667 87.42(12) ?
O5 Cr O7 . 2_667 91.49(11) ?
O2 Cr O7 2_666 2_667 176.44(11) ?
O6 Cr K2 1_565 1_565 48.75(9) ?
O3 Cr K2 . 1_565 60.75(8) ?
O1 Cr K2 . 1_565 117.88(8) ?
O5 Cr K2 . 1_565 128.80(9) ?
O2 Cr K2 2_666 1_565 50.16(8) ?
O7 Cr K2 2_667 1_565 127.49(8) ?
O6 Cr K1 1_565 . 71.06(9) ?
O3 Cr K1 . . 128.54(8) ?
O1 Cr K1 . . 49.56(8) ?
O5 Cr K1 . . 111.31(9) ?
O2 Cr K1 2_666 . 133.48(9) ?
O7 Cr K1 2_667 . 44.10(8) ?
K2 Cr K1 1_565 . 119.78(4) ?
As1 O1 Cr . . 130.98(15) ?
As1 O1 K1 . . 89.13(11) ?
Cr O1 K1 . . 101.64(10) ?
As1 O1 K2 . 1_665 88.65(10) ?
Cr O1 K2 . 1_665 139.96(11) ?
K1 O1 K2 . 1_665 81.57(8) ?
As1 O2 Al . 2_666 136.04(15) ?
As1 O2 Cr . 2_666 136.04(15) ?
Al O2 Cr 2_666 2_666 0.00(8) ?
As1 O2 K2 . 1_655 125.20(12) ?
Al O2 K2 2_666 1_655 98.57(10) ?
Cr O2 K2 2_666 1_655 98.57(10) ?
As1 O3 Cr 1_455 . 131.84(14) ?
As1 O3 K1 1_455 1_455 98.56(11) ?
Cr O3 K1 . 1_455 129.00(12) ?
As1 O3 K2 1_455 1_565 88.74(10) ?
Cr O3 K2 . 1_565 87.81(9) ?
K1 O3 K2 1_455 1_565 85.79(7) ?
As2 O4 As1 . . 118.50(14) y
As2 O4 K1 . 1_545 97.65(10) ?
As1 O4 K1 . 1_545 131.00(12) ?
As2 O5 Cr . . 127.51(15) ?
As2 O5 K2 . . 96.06(11) ?
Cr O5 K2 . . 135.48(11) ?
As2 O6 Al . 1_545 145.71(15) ?
As2 O6 Cr . 1_545 145.71(15) ?
Al O6 Cr 1_545 1_545 0.00(5) ?
As2 O6 K2 . . 97.63(11) ?
Al O6 K2 1_545 . 100.69(11) ?
Cr O6 K2 1_545 . 100.69(11) ?
As2 O7 Al . 2_667 143.23(16) ?
As2 O7 Cr . 2_667 143.23(16) ?
Al O7 Cr 2_667 2_667 0.00(8) ?
As2 O7 K1 . 1_445 107.98(11) ?
Al O7 K1 2_667 1_445 107.62(10) ?
Cr O7 K1 2_667 1_445 107.62(10) ?
O3 K1 O3 1_655 2_677 180.0000(10) ?
O3 K1 O7 1_655 2_667 95.75(8) ?
O3 K1 O7 2_677 2_667 84.25(8) ?
O3 K1 O7 1_655 1_665 84.25(8) ?
O3 K1 O7 2_677 1_665 95.75(8) ?
O7 K1 O7 2_667 1_665 180.0 ?
O3 K1 O1 1_655 2_777 126.04(8) ?
O3 K1 O1 2_677 2_777 53.96(8) ?
O7 K1 O1 2_667 2_777 126.18(8) ?
O7 K1 O1 1_665 2_777 53.82(8) ?
O3 K1 O1 1_655 . 53.96(8) ?
O3 K1 O1 2_677 . 126.04(8) ?
O7 K1 O1 2_667 . 53.82(8) ?
O7 K1 O1 1_665 . 126.18(8) ?
O1 K1 O1 2_777 . 180.0 ?
O3 K1 O4 1_655 2_767 60.19(7) ?
O3 K1 O4 2_677 2_767 119.81(7) ?
O7 K1 O4 2_667 2_767 93.40(8) ?
O7 K1 O4 1_665 2_767 86.60(8) ?
O1 K1 O4 2_777 2_767 82.64(7) ?
O1 K1 O4 . 2_767 97.36(7) ?
O3 K1 O4 1_655 1_565 119.81(7) ?
O3 K1 O4 2_677 1_565 60.19(7) ?
O7 K1 O4 2_667 1_565 86.60(8) ?
O7 K1 O4 1_665 1_565 93.40(8) ?
O1 K1 O4 2_777 1_565 97.36(7) ?
O1 K1 O4 . 1_565 82.64(7) ?
O4 K1 O4 2_767 1_565 180.0000(10) ?
O3 K1 As1 1_655 2_777 151.32(5) ?
O3 K1 As1 2_677 2_777 28.68(6) ?
O7 K1 As1 2_667 2_777 112.10(6) ?
O7 K1 As1 1_665 2_777 67.90(6) ?
O1 K1 As1 2_777 2_777 29.03(5) ?
O1 K1 As1 . 2_777 150.97(5) ?
O4 K1 As1 2_767 2_777 109.51(6) ?
O4 K1 As1 1_565 2_777 70.49(6) ?
O3 K1 As1 1_655 . 28.68(5) ?
O3 K1 As1 2_677 . 151.32(6) ?
O7 K1 As1 2_667 . 67.90(6) ?
O7 K1 As1 1_665 . 112.10(6) ?
O1 K1 As1 2_777 . 150.97(5) ?
O1 K1 As1 . . 29.03(5) ?
O4 K1 As1 2_767 . 70.49(6) ?
O4 K1 As1 1_565 . 109.51(6) ?
As1 K1 As1 2_777 . 180.0 ?
O3 K1 As2 1_655 1_665 68.09(6) ?
O3 K1 As2 2_677 1_665 111.91(6) ?
O7 K1 As2 2_667 1_665 154.81(5) ?
O7 K1 As2 1_665 1_665 25.19(5) ?
O1 K1 As2 2_777 1_665 78.58(6) ?
O1 K1 As2 . 1_665 101.42(6) ?
O4 K1 As2 2_767 1_665 94.66(6) ?
O4 K1 As2 1_565 1_665 85.34(6) ?
As1 K1 As2 2_777 1_665 87.50(4) ?
As1 K1 As2 . 1_665 92.50(4) ?
O3 K1 As2 1_655 2_667 111.91(6) ?
O3 K1 As2 2_677 2_667 68.09(6) ?
O7 K1 As2 2_667 2_667 25.19(5) ?
O7 K1 As2 1_665 2_667 154.81(5) ?
O1 K1 As2 2_777 2_667 101.42(6) ?
O1 K1 As2 . 2_667 78.58(6) ?
O4 K1 As2 2_767 2_667 85.34(6) ?
O4 K1 As2 1_565 2_667 94.66(6) ?
As1 K1 As2 2_777 2_667 92.50(4) ?
As1 K1 As2 . 2_667 87.50(4) ?
As2 K1 As2 1_665 2_667 180.0 ?
O6 K2 O6 . 2_556 180.0 ?
O6 K2 O5 . . 56.38(8) ?
O6 K2 O5 2_556 . 123.62(8) ?
O6 K2 O5 . 2_556 123.62(8) ?
O6 K2 O5 2_556 2_556 56.38(8) ?
O5 K2 O5 . 2_556 180.0 ?
O6 K2 O2 . 2_656 54.52(8) ?
O6 K2 O2 2_556 2_656 125.48(8) ?
O5 K2 O2 . 2_656 109.72(8) ?
O5 K2 O2 2_556 2_656 70.28(8) ?
O6 K2 O2 . 1_455 125.48(8) ?
O6 K2 O2 2_556 1_455 54.52(8) ?
O5 K2 O2 . 1_455 70.28(8) ?
O5 K2 O2 2_556 1_455 109.72(8) ?
O2 K2 O2 2_656 1_455 180.0 ?
O6 K2 O3 . 1_545 52.34(7) ?
O6 K2 O3 2_556 1_545 127.66(7) ?
O5 K2 O3 . 1_545 93.39(7) ?
O5 K2 O3 2_556 1_545 86.61(7) ?
O2 K2 O3 2_656 1_545 52.42(7) ?
O2 K2 O3 1_455 1_545 127.58(7) ?
O6 K2 O3 . 2_566 127.66(7) ?
O6 K2 O3 2_556 2_566 52.34(7) ?
O5 K2 O3 . 2_566 86.61(8) ?
O5 K2 O3 2_556 2_566 93.39(7) ?
O2 K2 O3 2_656 2_566 127.58(7) ?
O2 K2 O3 1_455 2_566 52.42(7) ?
O3 K2 O3 1_545 2_566 180.0 ?
O6 K2 O1 . 2_666 80.54(8) ?
O6 K2 O1 2_556 2_666 99.46(8) ?
O5 K2 O1 . 2_666 64.92(8) ?
O5 K2 O1 2_556 2_666 115.08(8) ?
O2 K2 O1 2_656 2_666 92.66(7) ?
O2 K2 O1 1_455 2_666 87.34(7) ?
O3 K2 O1 1_545 2_666 131.29(7) ?
O3 K2 O1 2_566 2_666 48.71(7) ?
O6 K2 O1 . 1_445 99.46(8) ?
O6 K2 O1 2_556 1_445 80.54(8) ?
O5 K2 O1 . 1_445 115.08(8) ?
O5 K2 O1 2_556 1_445 64.92(8) ?
O2 K2 O1 2_656 1_445 87.34(7) ?
O2 K2 O1 1_455 1_445 92.66(7) ?
O3 K2 O1 1_545 1_445 48.71(7) ?
O3 K2 O1 2_566 1_445 131.29(7) ?
O1 K2 O1 2_666 1_445 180.00(7) ?
O6 K2 As2 . 2_556 151.55(5) ?
O6 K2 As2 2_556 2_556 28.45(5) ?
O5 K2 As2 . 2_556 151.05(5) ?
O5 K2 As2 2_556 2_556 28.95(5) ?
O2 K2 As2 2_656 2_556 97.04(6) ?
O2 K2 As2 1_455 2_556 82.96(6) ?
O3 K2 As2 1_545 2_556 112.12(6) ?
O3 K2 As2 2_566 2_556 67.88(6) ?
O1 K2 As2 2_666 2_556 104.03(6) ?
O1 K2 As2 1_445 2_556 75.97(6) ?
O6 K2 As2 . . 28.45(5) ?
O6 K2 As2 2_556 . 151.55(5) ?
O5 K2 As2 . . 28.95(5) ?
O5 K2 As2 2_556 . 151.05(5) ?
O2 K2 As2 2_656 . 82.96(6) ?
O2 K2 As2 1_455 . 97.04(6) ?
O3 K2 As2 1_545 . 67.88(6) ?
O3 K2 As2 2_566 . 112.12(6) ?
O1 K2 As2 2_666 . 75.97(6) ?
O1 K2 As2 1_445 . 104.03(6) ?
As2 K2 As2 2_556 . 180.0 ?

loop_
_geom_bond_atom_site_label_1
_geom_bond_atom_site_label_2
_geom_bond_site_symmetry_2
_geom_bond_distance
_geom_bond_publ_flag
As1 O2 . 1.659(2) y
As1 O3 1_655 1.669(3) y
As1 O1 . 1.669(3) y
As1 O4 . 1.776(2) y
As1 K1 . 3.4388(16) ?
As1 K2 1_665 3.5783(15) ?
As2 O6 . 1.654(2) y
As2 O7 . 1.663(2) y
As2 O5 . 1.675(2) y
As2 O4 . 1.761(3) y
As2 K2 . 3.441(2) ?
As2 K1 1_445 3.7159(17) ?
As2 K1 1_545 3.8935(18) ?
Cr O6 1_565 1.898(3) y
Cr O3 . 1.915(3) y
Cr O1 . 1.919(3) y
Cr O5 . 1.925(3) y
Cr O2 2_666 1.925(3) y
Cr O7 2_667 1.940(3) y
Cr K2 1_565 3.6674(17) ?
Cr K1 . 3.902(2) ?
O1 K1 . 3.032(3) ?
O1 K2 1_665 3.205(3) ?
O2 Al 2_666 1.925(3) ?
O2 Cr 2_666 1.925(3) ?
O2 K2 1_655 2.848(3) ?
O3 As1 1_455 1.669(3) ?
O3 K1 1_455 2.769(3) ?
O3 K2 1_565 3.202(3) ?
O4 K1 1_545 3.246(3) ?
O5 K2 . 2.834(3) ?
O6 Al 1_545 1.898(3) ?
O6 Cr 1_545 1.898(3) ?
O6 K2 . 2.806(3) ?
O7 Al 2_667 1.940(3) ?
O7 Cr 2_667 1.940(3) ?
O7 K1 1_445 2.849(3) ?
K1 O3 1_655 2.769(3) ?
K1 O3 2_677 2.769(3) ?
K1 O7 2_667 2.849(3) ?
K1 O7 1_665 2.849(3) ?
K1 O1 2_777 3.032(3) ?
K1 O4 2_767 3.246(3) ?
K1 O4 1_565 3.246(3) ?
K1 As1 2_777 3.4388(16) ?
K1 As2 1_665 3.7160(17) ?
K1 As2 2_667 3.7160(17) ?
K2 O6 2_556 2.806(3) ?
K2 O5 2_556 2.834(3) ?
K2 O2 2_656 2.848(3) ?
K2 O2 1_455 2.848(3) ?
K2 O3 1_545 3.202(3) ?
K2 O3 2_566 3.202(3) ?
K2 O1 2_666 3.205(3) ?
K2 O1 1_445 3.205(3) ?
K2 As2 2_556 3.441(2) ?

_cod_database_fobs_code 2242241
